data_1554865
loop_
_publ_author_name
'Zhou, Qing'
'Chen, Bo'
'Huang, Xiao-Bing'
'Zeng, Ya-Li'
'Chu, Wen-Dao'
'He, Long'
'Liu, Quan-Zhong'

_publ_section_title
;
 Palladium-catalyzed diastereo- and enantioselective formal [3 + 2]
 cycloaddition of vinyl cyclopropanes with cyclic 1-azadienes
;
_journal_issue 11
_journal_name_full 'Organic Chemistry Frontiers'
_journal_page_first 1891
_journal_paper_doi 10.1039/C9QO00325H
_journal_volume 6
_journal_year 2019
_chemical_absolute_configuration S,R,S
_chemical_formula_moiety 'C24 H22 N2 O9 S'
_chemical_formula_sum 'C24 H22 N2 O9 S'
_chemical_formula_weight 514.49
_space_group_crystal_system orthorhombic
_space_group_IT_number 19
_space_group_name_Hall 'P 2ac 2ab'
_space_group_name_H-M_alt 'P 21 21 21'
_atom_sites_solution_hydrogens geom
_atom_sites_solution_primary dual
_audit_creation_date 2018-10-13
_audit_creation_method
;
Olex2 1.2
(compiled 2018.05.29 svn.r3508 for OlexSys, GUI svn.r5506)
;
_audit_update_record
;
2018-10-13 deposited with the CCDC.	2019-04-15 downloaded from the CCDC.
;
_cell_angle_alpha 90
_cell_angle_beta 90
_cell_angle_gamma 90
_cell_formula_units_Z 4
_cell_length_a 12.2161(5)
_cell_length_b 12.5468(5)
_cell_length_c 16.7879(7)
_cell_measurement_reflns_used 7678
_cell_measurement_temperature 273(2)
_cell_measurement_theta_max 59.799
_cell_measurement_theta_min 4.399
_cell_volume 2573.13(18)
_computing_cell_refinement 'SAINT v8.37A (Bruker, 2015)'
_computing_data_collection 'SAINT v8.37A (Bruker, 2015)'
_computing_data_reduction 'SAINT v8.37A (Bruker, 2015)'
_computing_molecular_graphics 'Olex2 (Dolomanov et al., 2009)'
_computing_publication_material 'Olex2 (Dolomanov et al., 2009)'
_computing_structure_refinement 'ShelXL (Sheldrick, 2015)'
_computing_structure_solution 'ShelXT (Sheldrick, 2015)'
_diffrn_ambient_temperature 273.15
_diffrn_measured_fraction_theta_full 1.000
_diffrn_measured_fraction_theta_max 0.999
_diffrn_measurement_device_type 'CCD area detector'
_diffrn_measurement_method 'phi and omega scans'
_diffrn_radiation_monochromator graphite
_diffrn_radiation_type CuK\a
_diffrn_radiation_wavelength 1.54178
_diffrn_reflns_av_R_equivalents 0.1518
_diffrn_reflns_av_unetI/netI 0.0734
_diffrn_reflns_Laue_measured_fraction_full 1.000
_diffrn_reflns_Laue_measured_fraction_max 0.999
_diffrn_reflns_limit_h_max 13
_diffrn_reflns_limit_h_min -13
_diffrn_reflns_limit_k_max 14
_diffrn_reflns_limit_k_min -13
_diffrn_reflns_limit_l_max 19
_diffrn_reflns_limit_l_min -17
_diffrn_reflns_number 17634
_diffrn_reflns_point_group_measured_fraction_full 0.998
_diffrn_reflns_point_group_measured_fraction_max 0.998
_diffrn_reflns_theta_full 61.306
_diffrn_reflns_theta_max 61.306
_diffrn_reflns_theta_min 4.399
_exptl_absorpt_coefficient_mu 1.589
_exptl_absorpt_correction_T_max 0.7520
_exptl_absorpt_correction_T_min 0.6391
_exptl_absorpt_correction_type multi-scan
_exptl_absorpt_process_details
'SADABS-2014/5 (Bruker,2014/5) was used for absorption correction. wR2(int) was 0.1193 before and 0.0675 after correction. The Ratio of minimum to maximum transmission is 0.8499. The \l/2 correction factor is Not present.'
_exptl_crystal_colour colourless
_exptl_crystal_colour_primary colourless
_exptl_crystal_density_diffrn 1.328
_exptl_crystal_description block
_exptl_crystal_F_000 1072
_exptl_crystal_size_max 0.05
_exptl_crystal_size_mid 0.04
_exptl_crystal_size_min 0.03
_refine_diff_density_max 0.361
_refine_diff_density_min -0.228
_refine_diff_density_rms 0.067
_refine_ls_abs_structure_details
;
 Flack x determined using 1184 quotients [(I+)-(I-)]/[(I+)+(I-)]
 (Parsons, Flack and Wagner, Acta Cryst. B69 (2013) 249-259).
;
_refine_ls_abs_structure_Flack 0.01(2)
_refine_ls_extinction_coef 0.0065(7)
_refine_ls_extinction_expression Fc^*^=kFc[1+0.001xFc^2^\l^3^/sin(2\q)]^-1/4^
_refine_ls_extinction_method 'SHELXL-2018/3 (Sheldrick 2018)'
_refine_ls_goodness_of_fit_ref 1.088
_refine_ls_hydrogen_treatment constr
_refine_ls_matrix_type full
_refine_ls_number_parameters 328
_refine_ls_number_reflns 3955
_refine_ls_number_restraints 8
_refine_ls_restrained_S_all 1.099
_refine_ls_R_factor_all 0.0720
_refine_ls_R_factor_gt 0.0579
_refine_ls_shift/su_max 0.001
_refine_ls_shift/su_mean 0.000
_refine_ls_structure_factor_coef Fsqd
_refine_ls_weighting_details 'w=1/[\s^2^(Fo^2^)+(0.0704P)^2^+0.3943P] where P=(Fo^2^+2Fc^2^)/3'
_refine_ls_weighting_scheme calc
_refine_ls_wR_factor_gt 0.1392
_refine_ls_wR_factor_ref 0.1531
_reflns_Friedel_coverage 0.754
_reflns_Friedel_fraction_full 0.996
_reflns_Friedel_fraction_max 0.996
_reflns_number_gt 3282
_reflns_number_total 3955
_reflns_threshold_expression 'I > 2\s(I)'
_cod_data_source_file c9qo00325h2.cif
_cod_data_source_block cu_20180628_0m
_cod_database_code 1554865
_shelx_shelxl_version_number 2018/3
_shelx_space_group_comment
;
The symmetry employed for this shelxl refinement is uniquely defined
by the following loop, which should always be used as a source of
symmetry information in preference to the above space-group names.
They are only intended as comments.
;
_shelx_estimated_absorpt_t_max 0.954
_shelx_estimated_absorpt_t_min 0.925
_olex2_refinement_description
;
1. Fixed Uiso
 At 1.2 times of:
  All C(H) groups, All C(H,H) groups
 At 1.5 times of:
  All C(H,H,H) groups
2. Rigid bond restraints
 C13, C14
 with sigma for 1-2 distances of 0.001 and sigma for 1-3 distances of 0.002
 S1, O2
 with sigma for 1-2 distances of 0.001 and sigma for 1-3 distances of 0.002
3. Uiso/Uaniso restraints and constraints
Uanis(C14) \\sim Ueq: with sigma of 0.01 and sigma for terminal atoms of 0.02
4.a Ternary CH refined with riding coordinates:
 C8(H8), C9(H9), C12(H12)
4.b Secondary CH2 refined with riding coordinates:
 C10(H10A,H10B)
4.c Aromatic/amide H refined with riding coordinates:
 C2(H2), C3(H3), C4(H4), C5(H5), C13(H13), C20(H20), C22(H22), C23(H23),
 C24(H24)
4.d X=CH2 refined with riding coordinates:
 C14(H14A,H14B)
4.e Idealised Me refined as rotating group:
 C16(H16A,H16B,H16C), C18(H18A,H18B,H18C)
;
_olex2_submission_special_instructions 'No special instructions were received'

loop_
_space_group_symop_operation_xyz
'x, y, z'
'-x+1/2, -y, z+1/2'
'-x, y+1/2, -z+1/2'
'x+1/2, -y+1/2, -z'

loop_
_atom_site_label
_atom_site_type_symbol
_atom_site_fract_x
_atom_site_fract_y
_atom_site_fract_z
_atom_site_U_iso_or_equiv
_atom_site_adp_type
_atom_site_occupancy
_atom_site_site_symmetry_order
_atom_site_calc_flag
_atom_site_refinement_flags_posn
_atom_site_refinement_flags_adp
S1 S 0.12977(11) 0.59857(13) 0.32712(12) 0.0770(5) Uani 1 1 d . U
O1 O 0.0965(4) 0.5268(5) 0.2689(5) 0.142(3) Uani 1 1 d . .
O2 O 0.0973(4) 0.5805(5) 0.4077(4) 0.1125(18) Uani 1 1 d . U
O3 O 0.0827(3) 0.7106(4) 0.3015(3) 0.0730(11) Uani 1 1 d . .
O4 O 0.6250(3) 0.4331(3) 0.2951(3) 0.0700(11) Uani 1 1 d . .
O5 O 0.7541(3) 0.5113(3) 0.3682(3) 0.0749(11) Uani 1 1 d . .
O6 O 0.6619(3) 0.7969(3) 0.3198(3) 0.0646(10) Uani 1 1 d . .
O7 O 0.7362(3) 0.6728(3) 0.2428(2) 0.0686(11) Uani 1 1 d . .
O8 O 0.5584(8) 0.8708(5) 0.0684(4) 0.142(3) Uani 1 1 d . .
O9 O 0.4894(11) 0.7954(6) -0.0341(5) 0.194(4) Uani 1 1 d . .
N1 N 0.2627(3) 0.6132(3) 0.3227(3) 0.0592(11) Uani 1 1 d . .
N2 N 0.5129(7) 0.7976(6) 0.0366(4) 0.110(2) Uani 1 1 d . .
C1 C 0.1304(4) 0.8009(4) 0.3343(3) 0.0579(13) Uani 1 1 d . .
C2 C 0.0674(4) 0.8907(5) 0.3415(4) 0.0707(17) Uani 1 1 d . .
H2 H -0.006058 0.889306 0.326943 0.085 Uiso 1 1 calc R .
C3 C 0.1127(5) 0.9811(6) 0.3699(4) 0.0793(19) Uani 1 1 d . .
H3 H 0.069953 1.042071 0.374792 0.095 Uiso 1 1 calc R .
C4 C 0.2227(5) 0.9844(5) 0.3921(4) 0.0735(17) Uani 1 1 d . .
H4 H 0.252835 1.046595 0.412724 0.088 Uiso 1 1 calc R .
C5 C 0.2862(4) 0.8943(4) 0.3832(3) 0.0591(13) Uani 1 1 d . .
H5 H 0.359697 0.896479 0.397525 0.071 Uiso 1 1 calc R .
C6 C 0.2419(4) 0.7998(4) 0.3530(3) 0.0467(11) Uani 1 1 d . .
C7 C 0.3053(3) 0.7043(4) 0.3392(3) 0.0440(10) Uani 1 1 d . .
C8 C 0.4285(3) 0.7087(4) 0.3429(3) 0.0429(10) Uani 1 1 d . .
H8 H 0.452275 0.775171 0.317650 0.052 Uiso 1 1 calc R .
C9 C 0.4738(4) 0.7073(4) 0.4299(3) 0.0531(12) Uani 1 1 d . .
H9 H 0.492627 0.780164 0.445718 0.064 Uiso 1 1 calc R .
C10 C 0.5801(4) 0.6399(4) 0.4247(3) 0.0532(12) Uani 1 1 d . .
H10A H 0.640896 0.678899 0.447790 0.064 Uiso 1 1 calc R .
H10B H 0.571166 0.573764 0.453989 0.064 Uiso 1 1 calc R .
C11 C 0.6028(3) 0.6163(4) 0.3368(3) 0.0449(11) Uani 1 1 d . .
C12 C 0.4855(3) 0.6157(3) 0.3002(3) 0.0432(11) Uani 1 1 d . .
H12 H 0.449948 0.550191 0.318666 0.052 Uiso 1 1 calc R .
C13 C 0.3970(5) 0.6619(8) 0.4889(4) 0.093(2) Uani 1 1 d . U
H13 H 0.374965 0.591686 0.481145 0.111 Uiso 1 1 calc R .
C15 C 0.6600(4) 0.5093(4) 0.3283(3) 0.0504(12) Uani 1 1 d . .
C16 C 0.8178(7) 0.4142(6) 0.3700(5) 0.101(3) Uani 1 1 d . .
H16A H 0.863177 0.410621 0.323342 0.152 Uiso 1 1 calc GR .
H16B H 0.769448 0.353900 0.370999 0.152 Uiso 1 1 calc GR .
H16C H 0.863056 0.413619 0.416696 0.152 Uiso 1 1 calc GR .
C17 C 0.6705(4) 0.7060(4) 0.3001(3) 0.0473(11) Uani 1 1 d . .
C18 C 0.7996(7) 0.7557(6) 0.2034(6) 0.099(3) Uani 1 1 d . .
H18A H 0.836850 0.725922 0.158206 0.148 Uiso 1 1 calc GR .
H18B H 0.852250 0.784447 0.239945 0.148 Uiso 1 1 calc GR .
H18C H 0.751360 0.811435 0.185876 0.148 Uiso 1 1 calc GR .
C19 C 0.4743(4) 0.6174(3) 0.2101(3) 0.0447(11) Uani 1 1 d . .
C20 C 0.4990(4) 0.7072(4) 0.1650(3) 0.0544(12) Uani 1 1 d . .
H20 H 0.525119 0.768994 0.188919 0.065 Uiso 1 1 calc R .
C21 C 0.4836(5) 0.7020(5) 0.0836(4) 0.0680(15) Uani 1 1 d . .
C22 C 0.4438(6) 0.6144(5) 0.0454(4) 0.0784(18) Uani 1 1 d . .
H22 H 0.434871 0.614064 -0.009569 0.094 Uiso 1 1 calc R .
C23 C 0.4174(6) 0.5267(5) 0.0904(4) 0.0738(17) Uani 1 1 d . .
H23 H 0.388672 0.466161 0.066172 0.089 Uiso 1 1 calc R .
C24 C 0.4337(4) 0.5290(4) 0.1718(3) 0.0574(13) Uani 1 1 d . .
H24 H 0.416695 0.468786 0.201617 0.069 Uiso 1 1 calc R .
C14 C 0.3582(7) 0.7104(11) 0.5494(5) 0.147(4) Uani 1 1 d . U
H14A H 0.378005 0.780691 0.559479 0.177 Uiso 1 1 calc R .
H14B H 0.310147 0.675429 0.583550 0.177 Uiso 1 1 calc R .

loop_
_atom_site_aniso_label
_atom_site_aniso_U_11
_atom_site_aniso_U_22
_atom_site_aniso_U_33
_atom_site_aniso_U_23
_atom_site_aniso_U_13
_atom_site_aniso_U_12
S1 0.0533(7) 0.0721(9) 0.1056(13) 0.0063(9) -0.0137(8) -0.0144(7)
O1 0.082(3) 0.115(4) 0.228(9) -0.068(5) -0.047(4) -0.016(3)
O2 0.083(3) 0.124(4) 0.130(3) 0.057(4) 0.012(3) -0.013(3)
O3 0.0538(18) 0.085(3) 0.080(3) 0.011(2) -0.0168(19) -0.002(2)
O4 0.073(2) 0.047(2) 0.090(3) -0.009(2) -0.006(2) 0.0074(18)
O5 0.070(2) 0.081(3) 0.074(3) -0.013(2) -0.015(2) 0.032(2)
O6 0.067(2) 0.046(2) 0.081(3) -0.0135(19) 0.0016(19) -0.0003(16)
O7 0.072(2) 0.060(2) 0.074(3) -0.011(2) 0.024(2) -0.0125(18)
O8 0.250(8) 0.076(4) 0.099(5) 0.023(3) 0.024(5) -0.035(5)
O9 0.357(13) 0.139(6) 0.085(5) 0.055(5) -0.062(6) -0.029(7)
N1 0.050(2) 0.058(3) 0.070(3) -0.002(2) -0.008(2) -0.003(2)
N2 0.185(7) 0.085(5) 0.058(4) 0.028(4) -0.003(4) 0.012(5)
C1 0.051(2) 0.071(3) 0.052(3) 0.017(3) 0.005(3) 0.006(3)
C2 0.055(3) 0.085(4) 0.073(4) 0.023(4) 0.005(3) 0.021(3)
C3 0.080(4) 0.077(4) 0.082(5) 0.021(4) 0.016(3) 0.033(4)
C4 0.087(4) 0.061(3) 0.072(4) 0.011(3) 0.020(3) 0.017(3)
C5 0.064(3) 0.051(3) 0.063(3) 0.002(3) 0.011(3) 0.008(3)
C6 0.048(2) 0.053(3) 0.039(2) 0.013(2) 0.0035(19) 0.004(2)
C7 0.047(2) 0.047(3) 0.037(2) 0.003(2) -0.0017(19) -0.003(2)
C8 0.041(2) 0.045(2) 0.043(3) -0.003(2) -0.0014(19) 0.000(2)
C9 0.052(3) 0.062(3) 0.045(3) -0.012(3) -0.004(2) 0.007(2)
C10 0.055(3) 0.066(3) 0.039(3) -0.005(2) -0.002(2) 0.012(2)
C11 0.048(2) 0.047(3) 0.039(3) -0.002(2) -0.003(2) 0.0062(19)
C12 0.047(2) 0.036(2) 0.047(3) -0.002(2) -0.003(2) 0.0002(18)
C13 0.060(3) 0.170(8) 0.048(3) 0.011(4) 0.000(3) 0.019(4)
C15 0.057(3) 0.053(3) 0.042(3) -0.001(2) 0.001(2) 0.011(2)
C16 0.106(5) 0.113(6) 0.085(5) 0.000(5) -0.005(4) 0.069(5)
C17 0.045(2) 0.048(3) 0.049(3) -0.012(2) -0.005(2) 0.001(2)
C18 0.099(5) 0.084(5) 0.112(6) -0.007(4) 0.047(5) -0.027(4)
C19 0.050(2) 0.041(3) 0.043(3) -0.005(2) -0.004(2) 0.0056(19)
C20 0.073(3) 0.040(2) 0.050(3) 0.001(3) -0.004(2) 0.003(2)
C21 0.096(4) 0.055(3) 0.053(3) 0.011(3) -0.002(3) 0.014(3)
C22 0.104(4) 0.082(5) 0.049(3) -0.007(3) -0.021(3) 0.019(4)
C23 0.095(4) 0.064(4) 0.062(4) -0.018(3) -0.024(3) -0.002(3)
C24 0.072(3) 0.047(3) 0.053(3) -0.006(2) -0.007(3) -0.005(2)
C14 0.104(5) 0.276(13) 0.061(5) 0.001(6) 0.021(4) 0.072(8)

loop_
_atom_type_symbol
_atom_type_description
_atom_type_scat_dispersion_real
_atom_type_scat_dispersion_imag
_atom_type_scat_source
C C 0.0181 0.0091 'International Tables Vol C Tables 4.2.6.8 and 6.1.1.4'
H H 0.0000 0.0000 'International Tables Vol C Tables 4.2.6.8 and 6.1.1.4'
N N 0.0311 0.0180 'International Tables Vol C Tables 4.2.6.8 and 6.1.1.4'
O O 0.0492 0.0322 'International Tables Vol C Tables 4.2.6.8 and 6.1.1.4'
S S 0.3331 0.5567 'International Tables Vol C Tables 4.2.6.8 and 6.1.1.4'

loop_
_geom_angle_atom_site_label_1
_geom_angle_atom_site_label_2
_geom_angle_atom_site_label_3
_geom_angle
O1 S1 O2 118.8(5)
O1 S1 O3 106.2(4)
O1 S1 N1 109.3(3)
O2 S1 O3 107.4(3)
O2 S1 N1 109.7(3)
O3 S1 N1 104.5(2)
C1 O3 S1 117.7(3)
C15 O5 C16 117.4(5)
C17 O7 C18 115.4(4)
C7 N1 S1 119.4(4)
O8 N2 O9 123.9(8)
O8 N2 C21 119.8(6)
O9 N2 C21 116.3(8)
O3 C1 C6 119.4(5)
C2 C1 O3 118.0(5)
C2 C1 C6 122.4(5)
C1 C2 H2 120.3
C3 C2 C1 119.5(5)
C3 C2 H2 120.3
C2 C3 H3 119.5
C2 C3 C4 121.0(5)
C4 C3 H3 119.5
C3 C4 H4 120.4
C5 C4 C3 119.3(7)
C5 C4 H4 120.4
C4 C5 H5 119.4
C4 C5 C6 121.1(5)
C6 C5 H5 119.4
C1 C6 C7 119.6(5)
C5 C6 C1 116.7(5)
C5 C6 C7 123.7(4)
N1 C7 C6 123.7(4)
N1 C7 C8 116.4(4)
C6 C7 C8 119.8(4)
C7 C8 H8 108.0
C7 C8 C9 113.1(4)
C7 C8 C12 113.9(4)
C9 C8 H8 108.0
C12 C8 H8 108.0
C12 C8 C9 105.5(4)
C8 C9 H9 109.1
C10 C9 C8 104.5(4)
C10 C9 H9 109.1
C13 C9 C8 113.9(4)
C13 C9 H9 109.1
C13 C9 C10 111.0(5)
C9 C10 H10A 110.1
C9 C10 H10B 110.1
H10A C10 H10B 108.4
C11 C10 C9 108.1(4)
C11 C10 H10A 110.1
C11 C10 H10B 110.1
C10 C11 C12 102.4(4)
C15 C11 C10 110.1(4)
C15 C11 C12 112.4(4)
C15 C11 C17 111.4(4)
C17 C11 C10 110.2(4)
C17 C11 C12 110.1(4)
C8 C12 C11 103.2(4)
C8 C12 H12 106.7
C11 C12 H12 106.7
C19 C12 C8 114.4(4)
C19 C12 C11 118.4(4)
C19 C12 H12 106.7
C9 C13 H13 117.1
C14 C13 C9 125.9(10)
C14 C13 H13 117.1
O4 C15 O5 124.2(5)
O4 C15 C11 126.2(4)
O5 C15 C11 109.5(4)
O5 C16 H16A 109.5
O5 C16 H16B 109.5
O5 C16 H16C 109.5
H16A C16 H16B 109.5
H16A C16 H16C 109.5
H16B C16 H16C 109.5
O6 C17 O7 123.9(5)
O6 C17 C11 123.1(4)
O7 C17 C11 113.0(4)
O7 C18 H18A 109.5
O7 C18 H18B 109.5
O7 C18 H18C 109.5
H18A C18 H18B 109.5
H18A C18 H18C 109.5
H18B C18 H18C 109.5
C20 C19 C12 122.3(4)
C24 C19 C12 119.2(4)
C24 C19 C20 118.4(5)
C19 C20 H20 120.9
C21 C20 C19 118.1(5)
C21 C20 H20 120.9
C20 C21 N2 117.2(6)
C22 C21 N2 119.3(6)
C22 C21 C20 123.6(6)
C21 C22 H22 120.9
C21 C22 C23 118.2(6)
C23 C22 H22 120.9
C22 C23 H23 120.2
C22 C23 C24 119.5(6)
C24 C23 H23 120.2
C19 C24 C23 122.2(5)
C19 C24 H24 118.9
C23 C24 H24 118.9
C13 C14 H14A 120.0
C13 C14 H14B 120.0
H14A C14 H14B 120.0

loop_
_geom_bond_atom_site_label_1
_geom_bond_atom_site_label_2
_geom_bond_distance
S1 O1 1.390(6)
S1 O2 1.427(6)
S1 O3 1.579(5)
S1 N1 1.636(4)
O3 C1 1.388(7)
O4 C15 1.187(6)
O5 C15 1.330(7)
O5 C16 1.446(7)
O6 C17 1.191(6)
O7 C17 1.321(6)
O7 C18 1.456(8)
O8 N2 1.199(10)
O9 N2 1.222(10)
N1 C7 1.286(7)
N2 C21 1.479(9)
C1 C2 1.370(8)
C1 C6 1.398(7)
C2 H2 0.9300
C2 C3 1.349(10)
C3 H3 0.9300
C3 C4 1.395(10)
C4 H4 0.9300
C4 C5 1.378(8)
C5 H5 0.9300
C5 C6 1.399(8)
C6 C7 1.445(7)
C7 C8 1.507(6)
C8 H8 0.9800
C8 C9 1.561(7)
C8 C12 1.537(6)
C9 H9 0.9800
C9 C10 1.552(7)
C9 C13 1.478(9)
C10 H10A 0.9700
C10 H10B 0.9700
C10 C11 1.531(7)
C11 C12 1.559(6)
C11 C15 1.520(7)
C11 C17 1.526(7)
C12 H12 0.9800
C12 C19 1.518(7)
C13 H13 0.9300
C13 C14 1.276(11)
C16 H16A 0.9600
C16 H16B 0.9600
C16 H16C 0.9600
C18 H18A 0.9600
C18 H18B 0.9600
C18 H18C 0.9600
C19 C20 1.391(7)
C19 C24 1.375(7)
C20 H20 0.9300
C20 C21 1.380(8)
C21 C22 1.361(9)
C22 H22 0.9300
C22 C23 1.373(10)
C23 H23 0.9300
C23 C24 1.381(9)
C24 H24 0.9300
C14 H14A 0.9300
C14 H14B 0.9300

loop_
_geom_torsion_atom_site_label_1
_geom_torsion_atom_site_label_2
_geom_torsion_atom_site_label_3
_geom_torsion_atom_site_label_4
_geom_torsion
S1 O3 C1 C2 -152.7(4)
S1 O3 C1 C6 32.1(6)
S1 N1 C7 C6 -7.3(7)
S1 N1 C7 C8 173.3(4)
O1 S1 O3 C1 -160.5(5)
O1 S1 N1 C7 146.2(6)
O2 S1 O3 C1 71.5(4)
O2 S1 N1 C7 -81.9(5)
O3 S1 N1 C7 32.9(5)
O3 C1 C2 C3 -177.1(5)
O3 C1 C6 C5 177.7(5)
O3 C1 C6 C7 -1.0(7)
O8 N2 C21 C20 7.5(11)
O8 N2 C21 C22 -172.3(8)
O9 N2 C21 C20 -173.4(9)
O9 N2 C21 C22 6.9(12)
N1 S1 O3 C1 -45.0(4)
N1 C7 C8 C9 -101.1(5)
N1 C7 C8 C12 19.3(7)
N2 C21 C22 C23 179.9(6)
C1 C2 C3 C4 -0.1(10)
C1 C6 C7 N1 -12.0(7)
C1 C6 C7 C8 167.4(4)
C2 C1 C6 C5 2.7(7)
C2 C1 C6 C7 -176.0(5)
C2 C3 C4 C5 1.4(10)
C3 C4 C5 C6 -0.6(9)
C4 C5 C6 C1 -1.4(7)
C4 C5 C6 C7 177.3(5)
C5 C6 C7 N1 169.4(5)
C5 C6 C7 C8 -11.3(7)
C6 C1 C2 C3 -2.1(9)
C6 C7 C8 C9 79.4(6)
C6 C7 C8 C12 -160.1(4)
C7 C8 C9 C10 143.4(4)
C7 C8 C9 C13 22.1(7)
C7 C8 C12 C11 -161.0(4)
C7 C8 C12 C19 69.0(5)
C8 C9 C10 C11 7.2(5)
C8 C9 C13 C14 -120.0(7)
C8 C12 C19 C20 51.1(6)
C8 C12 C19 C24 -125.9(4)
C9 C8 C12 C11 -36.4(5)
C9 C8 C12 C19 -166.4(4)
C9 C10 C11 C12 -29.2(5)
C9 C10 C11 C15 -148.9(4)
C9 C10 C11 C17 87.9(5)
C10 C9 C13 C14 122.3(8)
C10 C11 C12 C8 40.0(5)
C10 C11 C12 C19 167.6(4)
C10 C11 C15 O4 116.7(6)
C10 C11 C15 O5 -59.7(5)
C10 C11 C17 O6 -33.5(6)
C10 C11 C17 O7 148.8(4)
C11 C12 C19 C20 -71.0(6)
C11 C12 C19 C24 112.1(5)
C12 C8 C9 C10 18.2(5)
C12 C8 C9 C13 -103.1(6)
C12 C11 C15 O4 3.2(8)
C12 C11 C15 O5 -173.2(4)
C12 C11 C17 O6 78.7(6)
C12 C11 C17 O7 -99.0(5)
C12 C19 C20 C21 -178.4(5)
C12 C19 C24 C23 177.4(5)
C13 C9 C10 C11 130.4(5)
C15 C11 C12 C8 158.1(4)
C15 C11 C12 C19 -74.3(5)
C15 C11 C17 O6 -156.0(5)
C15 C11 C17 O7 26.3(6)
C16 O5 C15 O4 0.8(9)
C16 O5 C15 C11 177.2(5)
C17 C11 C12 C8 -77.1(5)
C17 C11 C12 C19 50.5(5)
C17 C11 C15 O4 -120.8(6)
C17 C11 C15 O5 62.8(5)
C18 O7 C17 O6 -0.1(8)
C18 O7 C17 C11 177.5(6)
C19 C20 C21 N2 -178.6(5)
C19 C20 C21 C22 1.2(9)
C20 C19 C24 C23 0.3(8)
C20 C21 C22 C23 0.2(10)
C21 C22 C23 C24 -1.3(10)
C22 C23 C24 C19 1.0(9)
C24 C19 C20 C21 -1.4(7)

loop_
_smtbx_masks_void_nr
_smtbx_masks_void_average_x
_smtbx_masks_void_average_y
_smtbx_masks_void_average_z
_smtbx_masks_void_volume
_smtbx_masks_void_count_electrons
1 0.202 0.659 0.070 47.4 3.6
2 0.298 0.341 0.570 47.4 3.7
3 0.702 -0.159 0.930 47.4 3.5
4 0.798 0.159 0.430 47.4 3.7
